data_4083799
loop_
_publ_author_name
'Patra, Sanjib K.'
'Bera, Jitendra K.'

_publ_section_title
;
 Axial Interaction of the [Ru2(CO)4]2+Core with the Aryl C&#x2212;H
 Bond:&#x00A0; Route to Cyclometalated Compounds Involving a
 Metal&#x2212;Metal-Bonded Diruthenium Unit
;
_journal_issue 26
_journal_name_full Organometallics
_journal_page_first 6054
_journal_paper_doi 10.1021/om060774+
_journal_volume 25
_journal_year 2006
_chemical_formula_moiety '(C32 H23 N4 O6 Ru2), (C H2 Cl2), (B F4)'
_chemical_formula_sum 'C33 H25 B Cl2 F4 N4 O6 Ru2'
_chemical_formula_weight 933.42
_chemical_name_systematic
; 
 ? 
;
_space_group_IT_number 61
_symmetry_cell_setting orthorhombic
_symmetry_space_group_name_Hall '-P 2ac 2ab'
_symmetry_space_group_name_H-M 'P b c a'
_atom_sites_solution_hydrogens geom
_atom_sites_solution_primary direct
_atom_sites_solution_secondary difmap
_audit_creation_method SHELXL-97
_cell_angle_alpha 90.00
_cell_angle_beta 90.00
_cell_angle_gamma 90.00
_cell_formula_units_Z 8
_cell_length_a 11.6387(7)
_cell_length_b 20.9611(13)
_cell_length_c 28.5005(17)
_cell_measurement_temperature 100(2)
_cell_volume 6953.0(7)
_computing_cell_refinement 'Bruker SAINT'
_computing_data_collection 'Bruker APEX'
_computing_data_reduction 'Bruker SAINT'
_computing_molecular_graphics ORTEP
_computing_publication_material ciftab
_computing_structure_refinement 'SHELXL-97 (Sheldrick, 1997)'
_computing_structure_solution 'SHELXS-97 (Sheldrick, 1990)'
_diffrn_ambient_temperature 100(2)
_diffrn_measured_fraction_theta_full 0.998
_diffrn_measured_fraction_theta_max 0.998
_diffrn_measurement_device_type 'Bruker SMART APEX'
_diffrn_measurement_method 'omega scans'
_diffrn_radiation_monochromator graphite
_diffrn_radiation_source 'fine-focus sealed tube'
_diffrn_radiation_type MoK\a
_diffrn_radiation_wavelength 0.71073
_diffrn_reflns_av_R_equivalents 0.0700
_diffrn_reflns_av_sigmaI/netI 0.0529
_diffrn_reflns_limit_h_max 14
_diffrn_reflns_limit_h_min -14
_diffrn_reflns_limit_k_max 24
_diffrn_reflns_limit_k_min -26
_diffrn_reflns_limit_l_max 27
_diffrn_reflns_limit_l_min -35
_diffrn_reflns_number 38819
_diffrn_reflns_theta_full 26.37
_diffrn_reflns_theta_max 26.37
_diffrn_reflns_theta_min 2.07
_exptl_absorpt_coefficient_mu 1.095
_exptl_absorpt_correction_T_max 0.8107
_exptl_absorpt_correction_T_min 0.8107
_exptl_absorpt_correction_type multi-scan
_exptl_absorpt_process_details SADABS
_exptl_crystal_colour red
_exptl_crystal_density_diffrn 1.783
_exptl_crystal_density_method 'not measured'
_exptl_crystal_description block
_exptl_crystal_F_000 3696
_exptl_crystal_size_max 0.20
_exptl_crystal_size_mid 0.20
_exptl_crystal_size_min 0.20
_refine_diff_density_max 1.009
_refine_diff_density_min -0.901
_refine_diff_density_rms 0.140
_refine_ls_extinction_method none
_refine_ls_goodness_of_fit_ref 1.241
_refine_ls_hydrogen_treatment constr
_refine_ls_matrix_type full
_refine_ls_number_parameters 468
_refine_ls_number_reflns 7092
_refine_ls_number_restraints 0
_refine_ls_restrained_S_all 1.241
_refine_ls_R_factor_all 0.0729
_refine_ls_R_factor_gt 0.0597
_refine_ls_shift/su_max 0.001
_refine_ls_shift/su_mean 0.000
_refine_ls_structure_factor_coef Fsqd
_refine_ls_weighting_details 'calc w=1/[\s^2^(Fo^2^)+(0.0415P)^2^+12.5948P] where P=(Fo^2^+2Fc^2^)/3'
_refine_ls_weighting_scheme calc
_refine_ls_wR_factor_gt 0.1120
_refine_ls_wR_factor_ref 0.1166
_reflns_number_gt 6130
_reflns_number_total 7092
_reflns_threshold_expression >2sigma(I)
_cod_data_source_file om060774%2Bsi20060920_061710.cif
_cod_data_source_block compound2
_cod_depositor_comments
;
The following automatic conversions were performed:

'_symmetry_cell_setting' value 'Orthorhombic' changed to
'orthorhombic' according to
/usr/data/users/saulius/automatic-downloads/retrospective/ACS/lib/dictionaries/cif_core.dic
dictionary named 'cif_core.dic' version 2.4.2 from 2011-04-26.

Automatic conversion script
Id: cif_fix_values 2281 2013-09-26 08:29:07Z andrius 

The following automatic conversions were performed:

'_refine_ls_hydrogen_treatment' value 'constrained' was replaced with
the value 'constr' as specified in the replacement file
'src/cod-tools/trunk/data/replacement-values/replacement_values.lst'.

Automatic conversion script
Id: cif_fix_values 5376 2017-05-30 11:51:03Z andrius 
;
_cod_original_sg_symbol_H-M 'P bca'
_cod_database_code 4083799

loop_
_symmetry_equiv_pos_as_xyz
'x, y, z'
'-x+1/2, -y, z+1/2'
'x+1/2, -y+1/2, -z'
'-x, y+1/2, -z+1/2'
'-x, -y, -z'
'x-1/2, y, -z-1/2'
'-x-1/2, y-1/2, z'
'x, -y-1/2, z-1/2'

loop_
_atom_site_label
_atom_site_type_symbol
_atom_site_fract_x
_atom_site_fract_y
_atom_site_fract_z
_atom_site_U_iso_or_equiv
_atom_site_adp_type
_atom_site_occupancy
_atom_site_symmetry_multiplicity
_atom_site_calc_flag
_atom_site_refinement_flags
Ru1 Ru 0.82074(3) 0.108433(19) 0.053756(14) 0.01042(11) Uani 1 1 d .
Ru2 Ru 0.60987(3) 0.094372(18) 0.090769(13) 0.00889(11) Uani 1 1 d .
O5 O 0.3272(3) 0.10693(16) 0.18925(12) 0.0141(7) Uani 1 1 d .
O6 O 1.1678(3) 0.20310(17) 0.06160(12) 0.0172(8) Uani 1 1 d .
N1 N 0.8154(4) 0.20473(19) 0.08081(14) 0.0117(9) Uani 1 1 d .
C36 C 0.9722(5) 0.0550(3) 0.21215(19) 0.0181(12) Uani 1 1 d .
H36 H 1.0034 0.0448 0.2420 0.022 Uiso 1 1 calc R
C38 C 0.9888(4) 0.1024(2) 0.13603(18) 0.0129(11) Uani 1 1 d .
C1 C 0.7549(5) 0.1283(3) -0.00373(18) 0.0181(12) Uani 1 1 d .
C20 C 0.4760(4) 0.1019(2) 0.13802(17) 0.0131(10) Uani 1 1 d .
C32 C 0.6878(4) -0.0223(2) 0.21472(17) 0.0156(11) Uani 1 1 d .
H32 H 0.6435 -0.0518 0.2325 0.019 Uiso 1 1 calc R
O4 O 0.5263(3) -0.02819(18) 0.04849(13) 0.0242(9) Uani 1 1 d .
C21 C 0.3754(4) 0.0754(2) 0.15003(18) 0.0127(10) Uani 1 1 d .
C12 C 0.9143(4) 0.3050(2) 0.08747(18) 0.0152(11) Uani 1 1 d .
H12 H 0.9714 0.3331 0.0755 0.018 Uiso 1 1 calc R
C3 C 0.5249(4) 0.1414(2) 0.04788(17) 0.0136(11) Uani 1 1 d .
N2 N 0.6594(3) 0.18022(19) 0.12918(14) 0.0093(8) Uani 1 1 d .
C17 C 0.6080(4) 0.2511(2) 0.19301(17) 0.0149(11) Uani 1 1 d .
H17 H 0.5611 0.2592 0.2197 0.018 Uiso 1 1 calc R
C13 C 0.8499(4) 0.3212(2) 0.12620(18) 0.0149(11) Uani 1 1 d .
H13 H 0.8640 0.3602 0.1422 0.018 Uiso 1 1 calc R
O3 O 0.4701(3) 0.17054(19) 0.02288(13) 0.0258(9) Uani 1 1 d .
C2 C 0.8109(5) 0.0239(3) 0.03515(19) 0.0195(12) Uani 1 1 d .
C35 C 0.8149(4) 0.0540(2) 0.15634(17) 0.0109(10) Uani 1 1 d .
C37 C 1.0356(4) 0.0889(2) 0.18059(18) 0.0171(11) Uani 1 1 d .
H37 H 1.1105 0.1033 0.1885 0.021 Uiso 1 1 calc R
C18 C 0.5893(4) 0.1961(2) 0.16545(17) 0.0100(10) Uani 1 1 d .
O2 O 0.7999(4) -0.02774(19) 0.02276(15) 0.0299(10) Uani 1 1 d .
C16 C 0.6937(4) 0.2927(2) 0.18122(18) 0.0140(11) Uani 1 1 d .
H16 H 0.7062 0.3301 0.1993 0.017 Uiso 1 1 calc R
C43 C 1.1267(4) 0.1853(3) 0.10491(18) 0.0158(11) Uani 1 1 d .
C39 C 1.0572(4) 0.1337(2) 0.09976(17) 0.0135(11) Uani 1 1 d .
C40 C 1.0553(4) 0.1188(2) 0.05007(19) 0.0157(11) Uani 1 1 d .
H40 H 1.0138 0.0853 0.0354 0.019 Uiso 1 1 calc R
C34 C 0.8607(4) 0.0353(2) 0.20040(18) 0.0136(11) Uani 1 1 d .
C23 C 0.4017(4) 0.1549(2) 0.20168(18) 0.0150(11) Uani 1 1 d .
C15 C 0.7455(4) 0.2215(2) 0.11775(16) 0.0103(10) Uiso 1 1 d .
C33 C 0.7935(5) -0.0035(2) 0.22975(18) 0.0167(11) Uani 1 1 d .
H33 H 0.8213 -0.0164 0.2596 0.020 Uiso 1 1 calc R
C44 C 1.1605(5) 0.2268(3) 0.1438(2) 0.0214(12) Uani 1 1 d .
H44A H 1.1188 0.2142 0.1722 0.032 Uiso 1 1 calc R
H44B H 1.1419 0.2711 0.1361 0.032 Uiso 1 1 calc R
H44C H 1.2433 0.2228 0.1493 0.032 Uiso 1 1 calc R
C19 C 0.4930(4) 0.1536(2) 0.17150(17) 0.0111(10) Uani 1 1 d .
O1 O 0.7094(4) 0.1387(2) -0.03884(14) 0.0298(10) Uani 1 1 d .
C14 C 0.7630(4) 0.2795(2) 0.14214(17) 0.0112(10) Uani 1 1 d .
C4 C 0.5602(4) 0.0188(2) 0.06345(17) 0.0142(11) Uani 1 1 d .
C31 C 0.6457(4) 0.0027(2) 0.17247(18) 0.0125(11) Uani 1 1 d .
H31 H 0.5700 -0.0088 0.1633 0.015 Uiso 1 1 calc R
C41 C 1.1237(4) 0.1616(3) 0.02886(19) 0.0183(12) Uani 1 1 d .
C11 C 0.8933(4) 0.2465(2) 0.06639(17) 0.0124(10) Uani 1 1 d .
H11 H 0.9380 0.2356 0.0397 0.015 Uiso 1 1 calc R
C22 C 0.3026(4) 0.0237(2) 0.13048(19) 0.0173(11) Uani 1 1 d .
H22A H 0.2351 0.0423 0.1151 0.026 Uiso 1 1 calc R
H22B H 0.2775 -0.0046 0.1559 0.026 Uiso 1 1 calc R
H22C H 0.3470 -0.0009 0.1075 0.026 Uiso 1 1 calc R
C42 C 1.1621(5) 0.1723(3) -0.0200(2) 0.0249(13) Uani 1 1 d .
H42A H 1.1192 0.1442 -0.0412 0.037 Uiso 1 1 calc R
H42B H 1.2444 0.1630 -0.0225 0.037 Uiso 1 1 calc R
H42C H 1.1481 0.2169 -0.0288 0.037 Uiso 1 1 calc R
N4 N 0.8809(3) 0.08628(19) 0.12421(14) 0.0103(8) Uani 1 1 d .
N3 N 0.7044(3) 0.04142(19) 0.14438(14) 0.0109(9) Uani 1 1 d .
C24 C 0.3627(4) 0.1949(2) 0.24175(18) 0.0153(11) Uani 1 1 d .
H24A H 0.4256 0.1996 0.2644 0.023 Uiso 1 1 calc R
H24B H 0.2970 0.1744 0.2571 0.023 Uiso 1 1 calc R
H24C H 0.3398 0.2370 0.2302 0.023 Uiso 1 1 calc R
Cl1S Cl 0.92666(13) 0.19945(7) -0.10270(6) 0.0303(4) Uani 1 1 d .
Cl2S Cl 0.97938(17) 0.06382(8) -0.10890(7) 0.0480(5) Uani 1 1 d .
F12 F 1.0035(3) 0.31052(15) 0.20962(11) 0.0251(8) Uani 1 1 d .
F13 F 1.0347(3) 0.39336(15) 0.25883(12) 0.0267(8) Uani 1 1 d .
F14 F 1.1838(3) 0.35080(16) 0.21785(11) 0.0251(7) Uani 1 1 d .
F11 F 1.0477(3) 0.40808(15) 0.17984(11) 0.0269(8) Uani 1 1 d .
C1S C 0.9042(6) 0.1287(3) -0.1344(2) 0.0328(15) Uani 1 1 d .
H1S1 H 0.9305 0.1347 -0.1672 0.039 Uiso 1 1 calc R
H1S2 H 0.8210 0.1189 -0.1352 0.039 Uiso 1 1 calc R
B1 B 1.0680(5) 0.3656(3) 0.2159(2) 0.0199(14) Uani 1 1 d .

loop_
_atom_site_aniso_label
_atom_site_aniso_U_11
_atom_site_aniso_U_22
_atom_site_aniso_U_33
_atom_site_aniso_U_23
_atom_site_aniso_U_13
_atom_site_aniso_U_12
Ru1 0.0121(2) 0.0103(2) 0.0089(2) 0.00001(15) 0.00228(16) -0.00039(15)
Ru2 0.0095(2) 0.0087(2) 0.0084(2) -0.00021(15) -0.00045(16) -0.00011(15)
O5 0.0135(18) 0.0144(19) 0.0145(18) -0.0028(14) 0.0030(15) -0.0015(15)
O6 0.018(2) 0.0147(19) 0.018(2) 0.0007(15) 0.0051(16) -0.0053(15)
N1 0.013(2) 0.013(2) 0.009(2) 0.0026(16) -0.0025(17) 0.0020(17)
C36 0.020(3) 0.021(3) 0.014(3) -0.003(2) -0.005(2) 0.008(2)
C38 0.009(2) 0.012(3) 0.017(3) -0.001(2) 0.000(2) 0.0061(19)
C1 0.023(3) 0.020(3) 0.012(3) -0.001(2) 0.005(2) -0.001(2)
C20 0.015(3) 0.010(3) 0.014(3) 0.001(2) -0.001(2) 0.002(2)
C32 0.020(3) 0.015(3) 0.012(3) 0.004(2) 0.006(2) 0.004(2)
O4 0.031(2) 0.019(2) 0.023(2) -0.0069(17) -0.0012(18) -0.0040(17)
C21 0.011(3) 0.010(3) 0.017(3) -0.003(2) 0.000(2) 0.0030(19)
C12 0.012(3) 0.014(3) 0.020(3) 0.008(2) -0.002(2) -0.0016(19)
C3 0.017(3) 0.014(3) 0.010(3) -0.001(2) 0.002(2) 0.004(2)
N2 0.010(2) 0.009(2) 0.009(2) 0.0017(16) -0.0027(17) -0.0021(16)
C17 0.018(3) 0.019(3) 0.007(2) 0.000(2) -0.002(2) 0.000(2)
C13 0.018(3) 0.012(3) 0.015(3) 0.001(2) -0.008(2) -0.003(2)
O3 0.030(2) 0.030(2) 0.017(2) 0.0071(17) -0.0095(18) 0.0047(19)
C2 0.020(3) 0.020(3) 0.018(3) -0.004(2) 0.004(2) 0.002(2)
C35 0.015(3) 0.007(2) 0.011(3) -0.0005(19) 0.002(2) 0.0036(19)
C37 0.009(2) 0.019(3) 0.023(3) -0.003(2) 0.000(2) 0.001(2)
C18 0.005(2) 0.013(3) 0.012(2) 0.0026(19) -0.0028(19) 0.0019(18)
O2 0.035(3) 0.018(2) 0.037(3) -0.0139(18) 0.005(2) -0.0005(18)
C16 0.013(3) 0.013(3) 0.016(3) 0.000(2) -0.005(2) 0.000(2)
C43 0.009(3) 0.021(3) 0.018(3) 0.001(2) 0.003(2) 0.005(2)
C39 0.010(3) 0.016(3) 0.014(3) 0.001(2) -0.003(2) 0.004(2)
C40 0.007(2) 0.012(3) 0.028(3) -0.001(2) 0.002(2) 0.0008(19)
C34 0.011(3) 0.015(3) 0.015(3) 0.003(2) 0.002(2) 0.0060(19)
C23 0.014(3) 0.018(3) 0.013(3) 0.002(2) -0.002(2) -0.002(2)
C33 0.022(3) 0.016(3) 0.012(3) 0.002(2) 0.000(2) 0.005(2)
C44 0.021(3) 0.020(3) 0.024(3) 0.000(2) -0.002(2) -0.003(2)
C19 0.009(2) 0.010(3) 0.015(3) 0.0019(19) -0.004(2) 0.0038(19)
O1 0.030(2) 0.043(3) 0.016(2) 0.0067(18) -0.0026(19) -0.008(2)
C14 0.009(2) 0.014(3) 0.011(3) 0.003(2) -0.005(2) 0.0001(19)
C4 0.018(3) 0.016(3) 0.009(3) 0.001(2) -0.001(2) 0.004(2)
C31 0.011(2) 0.008(2) 0.018(3) -0.003(2) 0.002(2) 0.0013(19)
C41 0.014(3) 0.018(3) 0.023(3) 0.000(2) 0.006(2) 0.001(2)
C11 0.011(2) 0.015(3) 0.011(3) 0.004(2) 0.001(2) 0.001(2)
C22 0.010(3) 0.018(3) 0.024(3) 0.000(2) 0.000(2) -0.006(2)
C42 0.023(3) 0.024(3) 0.028(3) -0.002(2) 0.012(3) -0.004(2)
N4 0.009(2) 0.011(2) 0.011(2) -0.0008(16) 0.0024(17) 0.0013(16)
N3 0.010(2) 0.012(2) 0.011(2) -0.0003(16) 0.0002(17) 0.0009(16)
C24 0.012(3) 0.019(3) 0.014(3) -0.005(2) 0.004(2) -0.001(2)
Cl1S 0.0292(8) 0.0216(8) 0.0401(9) 0.0059(6) 0.0088(7) 0.0010(6)
Cl2S 0.0556(12) 0.0255(9) 0.0630(12) -0.0104(8) -0.0214(10) 0.0107(8)
F12 0.0318(19) 0.0211(18) 0.0224(18) 0.0060(14) -0.0061(15) -0.0068(14)
F13 0.0216(17) 0.0270(19) 0.032(2) -0.0048(15) -0.0022(15) 0.0012(14)
F14 0.0176(17) 0.036(2) 0.0218(18) -0.0023(14) -0.0041(14) 0.0085(14)
F11 0.0279(18) 0.0229(18) 0.0299(19) 0.0146(14) -0.0035(15) -0.0014(14)
C1S 0.036(4) 0.035(4) 0.028(4) 0.001(3) -0.008(3) 0.002(3)
B1 0.017(3) 0.024(4) 0.019(3) 0.001(3) -0.005(3) -0.002(3)

loop_
_atom_type_symbol
_atom_type_description
_atom_type_scat_dispersion_real
_atom_type_scat_dispersion_imag
_atom_type_scat_source
C C 0.0033 0.0016 'International Tables Vol C Tables 4.2.6.8 and 6.1.1.4'
B B 0.0013 0.0007 'International Tables Vol C Tables 4.2.6.8 and 6.1.1.4'
N N 0.0061 0.0033 'International Tables Vol C Tables 4.2.6.8 and 6.1.1.4'
O O 0.0106 0.0060 'International Tables Vol C Tables 4.2.6.8 and 6.1.1.4'
F F 0.0171 0.0103 'International Tables Vol C Tables 4.2.6.8 and 6.1.1.4'
Ru Ru -1.2594 0.8363 'International Tables Vol C Tables 4.2.6.8 and 6.1.1.4'
Cl Cl 0.1484 0.1585 'International Tables Vol C Tables 4.2.6.8 and 6.1.1.4'
H H 0.0000 0.0000 'International Tables Vol C Tables 4.2.6.8 and 6.1.1.4'

loop_
_geom_angle_atom_site_label_1
_geom_angle_atom_site_label_2
_geom_angle_atom_site_label_3
_geom_angle
C2 Ru1 C1 86.4(2)
C2 Ru1 N1 173.3(2)
C1 Ru1 N1 95.35(19)
C2 Ru1 N4 94.6(2)
C1 Ru1 N4 174.27(19)
N1 Ru1 N4 83.07(15)
C2 Ru1 Ru2 87.21(17)
C1 Ru1 Ru2 89.66(17)
N1 Ru1 Ru2 86.35(11)
N4 Ru1 Ru2 84.75(10)
C3 Ru2 C4 90.6(2)
C3 Ru2 C20 89.3(2)
C4 Ru2 C20 95.9(2)
C3 Ru2 N2 91.91(19)
C4 Ru2 N2 174.32(19)
C20 Ru2 N2 79.03(17)
C3 Ru2 N3 176.84(19)
C4 Ru2 N3 90.95(18)
C20 Ru2 N3 87.85(17)
N2 Ru2 N3 86.29(15)
C3 Ru2 Ru1 99.78(16)
C4 Ru2 Ru1 102.31(16)
C20 Ru2 Ru1 159.48(14)
N2 Ru2 Ru1 82.26(11)
N3 Ru2 Ru1 82.57(11)
C23 O5 C21 107.2(4)
C41 O6 C43 107.9(4)
C11 N1 C15 118.2(4)
C11 N1 Ru1 119.1(3)
C15 N1 Ru1 121.9(3)
C37 C36 C34 119.8(5)
N4 C38 C37 122.4(5)
N4 C38 C39 116.4(4)
C37 C38 C39 121.2(4)
O1 C1 Ru1 176.5(5)
C21 C20 C19 105.0(4)
C21 C20 Ru2 142.6(4)
C19 C20 Ru2 112.4(3)
C33 C32 C31 118.5(5)
C20 C21 O5 110.8(4)
C20 C21 C22 134.8(5)
O5 C21 C22 114.3(4)
C13 C12 C11 117.9(5)
O3 C3 Ru2 177.5(5)
C18 N2 C15 117.9(4)
C18 N2 Ru2 115.1(3)
C15 N2 Ru2 126.7(3)
C16 C17 C18 119.8(5)
C12 C13 C14 119.8(5)
O2 C2 Ru1 176.8(5)
N3 C35 N4 117.3(4)
N3 C35 C34 121.6(4)
N4 C35 C34 121.0(4)
C36 C37 C38 119.3(5)
N2 C18 C17 122.1(4)
N2 C18 C19 114.0(4)
C17 C18 C19 123.9(5)
C17 C16 C14 119.3(5)
C39 C43 O6 109.1(4)
C39 C43 C44 135.6(5)
O6 C43 C44 115.2(5)
C43 C39 C40 106.6(5)
C43 C39 C38 127.3(5)
C40 C39 C38 125.9(5)
C41 C40 C39 106.6(5)
C36 C34 C33 123.0(5)
C36 C34 C35 118.5(5)
C33 C34 C35 118.5(5)
C19 C23 O5 108.2(4)
C19 C23 C24 137.1(5)
O5 C23 C24 114.6(4)
N2 C15 N1 117.1(4)
N2 C15 C14 122.2(4)
N1 C15 C14 120.7(4)
C32 C33 C34 118.9(5)
C23 C19 C18 131.8(5)
C23 C19 C20 108.8(4)
C18 C19 C20 119.1(4)
C16 C14 C13 123.1(5)
C16 C14 C15 118.5(4)
C13 C14 C15 118.4(5)
O4 C4 Ru2 176.7(5)
N3 C31 C32 124.5(5)
C40 C41 O6 109.8(5)
C40 C41 C42 134.7(5)
O6 C41 C42 115.5(4)
N1 C11 C12 124.8(5)
C38 N4 C35 118.7(4)
C38 N4 Ru1 118.6(3)
C35 N4 Ru1 122.7(3)
C31 N3 C35 117.1(4)
C31 N3 Ru2 118.2(3)
C35 N3 Ru2 123.6(3)
Cl1S C1S Cl2S 111.3(3)
F11 B1 F14 110.0(5)
F11 B1 F12 110.4(5)
F14 B1 F12 110.2(5)
F11 B1 F13 109.5(5)
F14 B1 F13 109.0(5)
F12 B1 F13 107.8(5)

loop_
_geom_bond_atom_site_label_1
_geom_bond_atom_site_label_2
_geom_bond_distance
Ru1 C2 1.854(6)
Ru1 C1 1.856(5)
Ru1 N1 2.162(4)
Ru1 N4 2.177(4)
Ru1 Ru2 2.6875(6)
Ru2 C3 1.856(5)
Ru2 C4 1.857(5)
Ru2 C20 2.066(5)
Ru2 N2 2.184(4)
Ru2 N3 2.185(4)
O5 C23 1.375(6)
O5 C21 1.415(6)
O6 C41 1.375(6)
O6 C43 1.376(6)
N1 C11 1.326(6)
N1 C15 1.376(6)
C36 C37 1.363(7)
C36 C34 1.403(7)
C38 N4 1.344(6)
C38 C37 1.410(7)
C38 C39 1.460(7)
C1 O1 1.153(6)
C20 C21 1.340(7)
C20 C19 1.458(7)
C32 C33 1.361(7)
C32 C31 1.402(7)
O4 C4 1.143(6)
C21 C22 1.485(7)
C12 C13 1.376(7)
C12 C11 1.388(7)
C3 O3 1.135(6)
N2 C18 1.358(6)
N2 C15 1.363(6)
C17 C16 1.367(7)
C17 C18 1.412(7)
C13 C14 1.412(7)
C2 O2 1.145(6)
C35 N3 1.357(6)
C35 N4 1.374(6)
C35 C34 1.420(7)
C18 C19 1.443(6)
C16 C14 1.402(7)
C43 C39 1.358(7)
C43 C44 1.464(7)
C39 C40 1.450(7)
C40 C41 1.343(7)
C34 C33 1.404(7)
C23 C19 1.367(7)
C23 C24 1.487(7)
C15 C14 1.416(7)
C31 N3 1.329(6)
C41 C42 1.481(7)
Cl1S C1S 1.757(6)
Cl2S C1S 1.773(6)
F12 B1 1.389(7)
F13 B1 1.410(7)
F14 B1 1.384(7)
F11 B1 1.379(7)
